data_7118478
loop_
_publ_author_name
'Elizabeth A. Pedrick'
'Peter Hrobarik'
'Lani A. Seaman'
'Guang Wu'
'Trevor W. Hayton'

_publ_section_title
;
 Synthesis, structure and bonding of hexaphenyl thorium(IV): observation
 of a non-octahedral structure
;
_journal_name_full Chem.Commun.
_journal_page_first 689
_journal_volume 52
_journal_year 2016
_chemical_formula_sum 'C60 H90 Li2 O12 Th'
_chemical_formula_weight 1249.24
_chemical_name_systematic '[Li(DME)3]2[Th(C6H5)6] '
_chemical_properties_physical 'Air-sensitive, Moisture-sensitive, Heat-sensitive, Oxygen-sensitive'
_space_group_IT_number 148
_symmetry_cell_setting trigonal
_symmetry_space_group_name_Hall '-R 3'
_symmetry_space_group_name_H-M 'R -3 :H'
_atom_sites_solution_hydrogens geom
_atom_sites_solution_primary direct
_atom_sites_solution_secondary difmap
_audit_creation_method SHELXL-97
_audit_update_record
;
2015-09-30 deposited with the CCDC.
2015-11-09 downloaded from the CCDC.
;
_cell_angle_alpha 90.00
_cell_angle_beta 90.00
_cell_angle_gamma 120.00
_cell_formula_units_Z 3
_cell_length_a 14.8737(4)
_cell_length_b 14.8737(4)
_cell_length_c 24.3175(8)
_cell_measurement_temperature 100(2)
_cell_volume 4658.9(2)
_computing_structure_refinement 'SHELXL-97 (Sheldrick, 2008)'
_computing_structure_solution 'SHELXS-97 (Sheldrick, 2008)'
_diffrn_ambient_temperature 100(2)
_diffrn_measured_fraction_theta_full 1.000
_diffrn_measured_fraction_theta_max 1.000
_diffrn_measurement_device_type 'CCD area detector'
_diffrn_measurement_method 'omega scan'
_diffrn_radiation_monochromator graphite
_diffrn_radiation_source 'fine-focus sealed tube'
_diffrn_radiation_type MoK\a
_diffrn_radiation_wavelength 0.71073
_diffrn_reflns_av_R_equivalents 0.0479
_diffrn_reflns_av_sigmaI/netI 0.0430
_diffrn_reflns_limit_h_max 20
_diffrn_reflns_limit_h_min -20
_diffrn_reflns_limit_k_max 20
_diffrn_reflns_limit_k_min -16
_diffrn_reflns_limit_l_max 30
_diffrn_reflns_limit_l_min -33
_diffrn_reflns_number 12517
_diffrn_reflns_theta_full 29.74
_diffrn_reflns_theta_max 29.74
_diffrn_reflns_theta_min 1.79
_exptl_absorpt_coefficient_mu 2.456
_exptl_absorpt_correction_T_max 0.9760
_exptl_absorpt_correction_T_min 0.2453
_exptl_absorpt_correction_type multi-scan
_exptl_absorpt_process_details SADABS
_exptl_crystal_colour yellow
_exptl_crystal_density_diffrn 1.336
_exptl_crystal_density_method 'not measured'
_exptl_crystal_description plate
_exptl_crystal_F_000 1926
_exptl_crystal_size_max 0.80
_exptl_crystal_size_mid 0.10
_exptl_crystal_size_min 0.01
_refine_diff_density_max 1.184
_refine_diff_density_min -0.365
_refine_diff_density_rms 0.084
_refine_ls_extinction_method none
_refine_ls_goodness_of_fit_ref 1.047
_refine_ls_hydrogen_treatment constr
_refine_ls_matrix_type full
_refine_ls_number_parameters 116
_refine_ls_number_reflns 2963
_refine_ls_number_restraints 0
_refine_ls_restrained_S_all 1.047
_refine_ls_R_factor_all 0.0451
_refine_ls_R_factor_gt 0.0338
_refine_ls_shift/su_max 0.000
_refine_ls_shift/su_mean 0.000
_refine_ls_structure_factor_coef Fsqd
_refine_ls_weighting_details 'calc w=1/[\s^2^(Fo^2^)+(0.0345P)^2^+1.0554P] where P=(Fo^2^+2Fc^2^)/3'
_refine_ls_weighting_scheme calc
_refine_ls_wR_factor_gt 0.0655
_refine_ls_wR_factor_ref 0.0700
_reflns_number_gt 2629
_reflns_number_total 2963
_reflns_threshold_expression >2sigma(I)
_cod_data_source_file c5cc08265j2.cif
_cod_data_source_block complex_1
_cod_original_sg_symbol_H-M R-3
_cod_database_code 7118478

loop_
_symmetry_equiv_pos_as_xyz
'x, y, z'
'-y, x-y, z'
'-x+y, -x, z'
'x+2/3, y+1/3, z+1/3'
'-y+2/3, x-y+1/3, z+1/3'
'-x+y+2/3, -x+1/3, z+1/3'
'x+1/3, y+2/3, z+2/3'
'-y+1/3, x-y+2/3, z+2/3'
'-x+y+1/3, -x+2/3, z+2/3'
'-x, -y, -z'
'y, -x+y, -z'
'x-y, x, -z'
'-x+2/3, -y+1/3, -z+1/3'
'y+2/3, -x+y+1/3, -z+1/3'
'x-y+2/3, x+1/3, -z+1/3'
'-x+1/3, -y+2/3, -z+2/3'
'y+1/3, -x+y+2/3, -z+2/3'
'x-y+1/3, x+2/3, -z+2/3'

loop_
_atom_site_label
_atom_site_type_symbol
_atom_site_fract_x
_atom_site_fract_y
_atom_site_fract_z
_atom_site_U_iso_or_equiv
_atom_site_adp_type
_atom_site_occupancy
_atom_site_symmetry_multiplicity
_atom_site_calc_flag
_atom_site_refinement_flags
_atom_site_disorder_assembly
_atom_site_disorder_group
Th1 Th 0.6667 0.3333 0.3333 0.04075(9) Uani 1 6 d S . .
C1 C 0.7598(3) 0.4983(3) 0.39379(15) 0.0740(10) Uani 1 1 d . . .
C4 C 0.8503(3) 0.6758(2) 0.46168(13) 0.0637(9) Uani 1 1 d . . .
H4 H 0.8804 0.7356 0.4846 0.076 Uiso 1 1 calc R . .
C2 C 0.8449(3) 0.5236(3) 0.42723(16) 0.0693(9) Uani 1 1 d . . .
H2 H 0.8728 0.4784 0.4273 0.083 Uiso 1 1 calc R . .
C3 C 0.8912(2) 0.6106(3) 0.46032(14) 0.0641(8) Uani 1 1 d . . .
H3 H 0.9503 0.6254 0.4818 0.077 Uiso 1 1 calc R . .
C6 C 0.7230(2) 0.5675(3) 0.39673(13) 0.0629(8) Uani 1 1 d . . .
H6 H 0.6649 0.5541 0.3746 0.076 Uiso 1 1 calc R . .
C5 C 0.7651(3) 0.6536(2) 0.42945(14) 0.0619(8) Uani 1 1 d . . .
H5 H 0.7362 0.6979 0.4301 0.074 Uiso 1 1 calc R . .
O1 O 1.00288(13) 0.88178(13) 0.35456(7) 0.0426(4) Uani 1 1 d . . .
C8 C 0.9716(2) 0.7890(2) 0.32423(12) 0.0491(6) Uani 1 1 d . . .
H8A H 0.9490 0.7295 0.3496 0.059 Uiso 1 1 calc R . .
H8B H 1.0304 0.7955 0.3020 0.059 Uiso 1 1 calc R . .
O2 O 0.91402(14) 0.86434(13) 0.25793(7) 0.0471(4) Uani 1 1 d . . .
C7 C 1.0805(2) 0.8990(2) 0.39380(13) 0.0536(7) Uani 1 1 d . . .
H7A H 1.0543 0.8393 0.4187 0.080 Uiso 1 1 calc R . .
H7B H 1.0981 0.9618 0.4150 0.080 Uiso 1 1 calc R . .
H7C H 1.1425 0.9079 0.3748 0.080 Uiso 1 1 calc R . .
C9 C 0.8845(2) 0.7722(2) 0.28780(12) 0.0545(7) Uani 1 1 d . . .
H9A H 0.8679 0.7143 0.2621 0.065 Uiso 1 1 calc R . .
H9B H 0.8220 0.7539 0.3101 0.065 Uiso 1 1 calc R . .
C10 C 0.8418(3) 0.8489(3) 0.21553(13) 0.0655(8) Uani 1 1 d . . .
H10A H 0.8400 0.7988 0.1888 0.098 Uiso 1 1 calc R . .
H10B H 0.8630 0.9151 0.1970 0.098 Uiso 1 1 calc R . .
H10C H 0.7726 0.8223 0.2315 0.098 Uiso 1 1 calc R . .
Li1 Li 1.0000 1.0000 0.3043(3) 0.0390(15) Uani 1 3 d S . .

loop_
_atom_site_aniso_label
_atom_site_aniso_U_11
_atom_site_aniso_U_22
_atom_site_aniso_U_33
_atom_site_aniso_U_23
_atom_site_aniso_U_13
_atom_site_aniso_U_12
Th1 0.04666(11) 0.04666(11) 0.02891(12) 0.000 0.000 0.02333(6)
C1 0.0543(19) 0.079(2) 0.069(2) -0.0262(18) 0.0164(17) 0.0188(17)
C4 0.076(2) 0.0452(16) 0.0517(17) -0.0049(13) 0.0228(16) 0.0169(15)
C2 0.0570(19) 0.066(2) 0.088(2) -0.0186(18) 0.0153(18) 0.0332(16)
C3 0.0505(17) 0.069(2) 0.0628(19) -0.0069(16) 0.0047(15) 0.0226(15)
C6 0.0505(16) 0.079(2) 0.0499(16) 0.0032(16) 0.0142(13) 0.0252(16)
C5 0.072(2) 0.0579(18) 0.0601(19) 0.0183(15) 0.0278(17) 0.0356(16)
O1 0.0452(9) 0.0370(9) 0.0480(10) -0.0059(7) -0.0124(8) 0.0225(8)
C8 0.0638(17) 0.0390(13) 0.0504(15) -0.0072(11) -0.0070(13) 0.0303(13)
O2 0.0471(10) 0.0408(9) 0.0449(10) -0.0027(8) -0.0127(8) 0.0155(8)
C7 0.0494(15) 0.0489(15) 0.0636(18) -0.0029(13) -0.0171(13) 0.0254(13)
C9 0.0679(18) 0.0358(13) 0.0534(16) -0.0080(12) -0.0165(14) 0.0211(13)
C10 0.0654(19) 0.0638(19) 0.0529(17) -0.0012(15) -0.0230(15) 0.0215(16)
Li1 0.037(2) 0.037(2) 0.043(4) 0.000 0.000 0.0186(11)

loop_
_atom_type_symbol
_atom_type_description
_atom_type_scat_dispersion_real
_atom_type_scat_dispersion_imag
_atom_type_scat_source
C C 0.0033 0.0016 'International Tables Vol C Tables 4.2.6.8 and 6.1.1.4'
H H 0.0000 0.0000 'International Tables Vol C Tables 4.2.6.8 and 6.1.1.4'
Li Li -0.0003 0.0001 'International Tables Vol C Tables 4.2.6.8 and 6.1.1.4'
O O 0.0106 0.0060 'International Tables Vol C Tables 4.2.6.8 and 6.1.1.4'
Th Th -7.2400 8.8979 'International Tables Vol C Tables 4.2.6.8 and 6.1.1.4'

loop_
_geom_angle_atom_site_label_1
_geom_angle_atom_site_label_2
_geom_angle_atom_site_label_3
_geom_angle
_geom_angle_site_symmetry_1
_geom_angle_site_symmetry_3
C1 Th1 C1 179.998(1) 18_545 3_665
C1 Th1 C1 89.07(12) 18_545 2_655
C1 Th1 C1 90.94(12) 3_665 2_655
C1 Th1 C1 89.07(12) 18_545 .
C1 Th1 C1 90.93(12) 3_665 .
C1 Th1 C1 90.93(12) 2_655 .
C1 Th1 C1 90.93(12) 18_545 16_655
C1 Th1 C1 89.06(12) 3_665 16_655
C1 Th1 C1 89.07(12) 2_655 16_655
C1 Th1 C1 179.999(1) . 16_655
C1 Th1 C1 90.93(12) 18_545 17
C1 Th1 C1 89.06(12) 3_665 17
C1 Th1 C1 180.0 2_655 17
C1 Th1 C1 89.07(12) . 17
C1 Th1 C1 90.93(12) 16_655 17
C2 C1 C6 114.4(3) . .
C2 C1 Th1 124.9(3) . .
C6 C1 Th1 120.6(3) . .
C3 C4 C5 119.5(3) . .
C3 C2 C1 123.7(3) . .
C4 C3 C2 119.0(3) . .
C5 C6 C1 124.0(3) . .
C6 C5 C4 119.5(3) . .
C7 O1 C8 111.5(2) . .
C7 O1 Li1 125.39(18) . .
C8 O1 Li1 111.5(2) . .
O1 C8 C9 107.9(2) . .
C9 O2 C10 111.9(2) . .
C9 O2 Li1 113.7(2) . .
C10 O2 Li1 126.3(2) . .
O2 C9 C8 108.7(2) . .
O2 Li1 O2 93.8(2) 3_675 2_765
O2 Li1 O2 93.8(2) 3_675 .
O2 Li1 O2 93.8(2) 2_765 .
O2 Li1 O1 163.21(8) 3_675 .
O2 Li1 O1 100.60(7) 2_765 .
O2 Li1 O1 76.80(7) . .
O2 Li1 O1 100.60(7) 3_675 2_765
O2 Li1 O1 76.80(7) 2_765 2_765
O2 Li1 O1 163.21(8) . 2_765
O1 Li1 O1 91.1(2) . 2_765
O2 Li1 O1 76.80(7) 3_675 3_675
O2 Li1 O1 163.21(8) 2_765 3_675
O2 Li1 O1 100.60(7) . 3_675
O1 Li1 O1 91.1(2) . 3_675
O1 Li1 O1 91.1(2) 2_765 3_675

loop_
_geom_bond_atom_site_label_1
_geom_bond_atom_site_label_2
_geom_bond_distance
_geom_bond_site_symmetry_2
Th1 C1 2.589(3) 18_545
Th1 C1 2.589(3) 3_665
Th1 C1 2.589(3) 2_655
Th1 C1 2.589(3) .
Th1 C1 2.589(3) 16_655
Th1 C1 2.589(3) 17
C1 C2 1.388(5) .
C1 C6 1.389(5) .
C4 C3 1.379(5) .
C4 C5 1.381(5) .
C2 C3 1.381(5) .
C6 C5 1.365(5) .
O1 C7 1.418(3) .
O1 C8 1.422(3) .
O1 Li1 2.160(4) .
C8 C9 1.484(4) .
O2 C9 1.413(3) .
O2 C10 1.423(3) .
O2 Li1 2.097(4) .
Li1 O2 2.097(4) 3_675
Li1 O2 2.097(4) 2_765
Li1 O1 2.160(4) 2_765
Li1 O1 2.160(4) 3_675
